data_7135419
loop_
_publ_author_name
'Ye, Shasha'
'Zou, Jiayi'
'Yang, Xueying'
'Xu, Haiyun'
'Ma, Chunhua'
'Zhang, Xinying'
'Fan, Xuesen'

_publ_section_title
;
 Synthesis of CF<sub>3</sub>-indene-1-ol-fused pyridones possessing potent
 anticancer activities through C-H activation-initiated cascade annulation
 under redox-neutral conditions.
;
_journal_issue 14
_journal_name_full 'Chemical communications (Cambridge, England)'
_journal_page_first 4354
_journal_page_last 4357
_journal_paper_doi 10.1039/d5cc06846k
_journal_volume 62
_journal_year 2026
_chemical_formula_moiety 'C19 H10 Cl2 F3 N O2'
_chemical_formula_sum 'C19 H10 Cl2 F3 N O2'
_chemical_formula_weight 412.18
_space_group_crystal_system monoclinic
_space_group_IT_number 14
_space_group_name_Hall '-P 2yn'
_space_group_name_H-M_alt 'P 1 21/n 1'
_atom_sites_solution_hydrogens geom
_atom_sites_solution_primary direct
_audit_creation_date 2025-12-29
_audit_creation_method
;
Olex2 1.2-alpha
(compiled 2018.07.26 svn.r3523 for OlexSys, GUI svn.r5532)
;
_audit_update_record
;
2026-01-02 deposited with the CCDC.	2026-01-15 downloaded from the CCDC.
;
_cell_angle_alpha 90
_cell_angle_beta 98.141(2)
_cell_angle_gamma 90
_cell_formula_units_Z 4
_cell_length_a 6.3061(2)
_cell_length_b 16.2896(4)
_cell_length_c 17.1248(4)
_cell_measurement_reflns_used 3657
_cell_measurement_temperature 293(2)
_cell_measurement_theta_max 70.8320
_cell_measurement_theta_min 5.4190
_cell_volume 1741.40(8)
_computing_cell_refinement 'CrysAlisPro 1.171.42.81a (Rigaku OD, 2023)'
_computing_data_collection 'CrysAlisPro 1.171.42.81a (Rigaku OD, 2023)'
_computing_data_reduction 'CrysAlisPro 1.171.42.81a (Rigaku OD, 2023)'
_computing_molecular_graphics 'Olex2 (Dolomanov et al., 2009)'
_computing_publication_material 'Olex2 (Dolomanov et al., 2009)'
_computing_structure_refinement 'ShelXL (Sheldrick, 2015)'
_computing_structure_solution 'ShelXS (Sheldrick, 2008)'
_diffrn_ambient_temperature 293(2)
_diffrn_detector 'CCD plate'
_diffrn_detector_area_resol_mean 8.0521
_diffrn_detector_type EosS2
_diffrn_measured_fraction_theta_full 0.997
_diffrn_measured_fraction_theta_max 0.979
_diffrn_measurement_details
;
List of Runs (angles in degrees, time in seconds):

  # Type    Start    End  Width  t~exp~   \w     \q     \k     \f   Frames
#--------------------------------------------------------------------------
  1  \w    -71.00 -39.00   1.00    1.10    --  -35.62  94.00  19.00   32
  2  \w      2.00  28.00   1.00    1.10    --   35.62 -94.00 -91.00   26
  3  \w     38.00  86.00   1.00    4.38    --  106.81 -94.00 -91.00   48
  4  \w    109.00 136.00   1.00    4.38    --  106.81  94.00  19.00   27
  5  \w   -100.00 -22.00   1.00    1.10    --  -35.62 -57.00-180.00   78
  6  \w     69.00 108.00   1.00    1.10    --   35.62 178.00-120.00   39
  7  \w     80.00 107.00   1.00    1.10    --   35.62-178.00 -90.00   27
  8  \w     64.00 108.00   1.00    1.10    --   35.62 178.00  30.00   44
  9  \w     20.00 103.00   1.00    1.10    --   35.62  38.00  60.00   83
 10  \w     61.00  88.00   1.00    1.10    --   35.62 178.00 -90.00   27
 11  \w     41.00  89.00   1.00    4.38    --  106.81-111.00   0.00   48
 12  \w     50.00  95.00   1.00    4.38    --  106.81 -94.00   0.00   45
 13  \w    133.00 166.00   1.00    4.38    --  106.81  61.00-180.00   33
 14  \w     40.00 102.00   1.00    4.38    --  106.81-111.00-120.00   62
 15  \w     47.00  84.00   1.00    4.38    --  106.81 -45.00   0.00   37
 16  \w     89.00 116.00   1.00    4.38    --  106.81 -45.00   0.00   27
 17  \w    116.00 172.00   1.00    4.38    --  106.81  77.00   0.00   56
 18  \w    122.00 169.00   1.00    4.38    --  106.81  77.00 -90.00   47
 19  \w     89.00 122.00   1.00    4.38    --  106.81  61.00-180.00   33
 20  \w     52.00 128.00   1.00    4.38    --  106.81 -77.00  60.00   76
;
_diffrn_measurement_device 'four-circle diffractometer'
_diffrn_measurement_device_type 'SuperNova, Dual, Cu at home/near, EosS2'
_diffrn_measurement_method '\w scans'
_diffrn_orient_matrix_type 'CrysAlisPro convention (1999,Acta A55,543-557)'
_diffrn_orient_matrix_UB_11 0.1218015000
_diffrn_orient_matrix_UB_12 -0.0709166000
_diffrn_orient_matrix_UB_13 -0.0332895000
_diffrn_orient_matrix_UB_21 0.0217405000
_diffrn_orient_matrix_UB_22 0.0517471000
_diffrn_orient_matrix_UB_23 -0.0737636000
_diffrn_orient_matrix_UB_31 0.2133814000
_diffrn_orient_matrix_UB_32 0.0352122000
_diffrn_orient_matrix_UB_33 0.0414201000
_diffrn_radiation_monochromator mirror
_diffrn_radiation_probe x-ray
_diffrn_radiation_type CuK\a
_diffrn_radiation_wavelength 1.54184
_diffrn_reflns_av_R_equivalents 0.0200
_diffrn_reflns_av_unetI/netI 0.0284
_diffrn_reflns_Laue_measured_fraction_full 0.997
_diffrn_reflns_Laue_measured_fraction_max 0.979
_diffrn_reflns_limit_h_max 7
_diffrn_reflns_limit_h_min -6
_diffrn_reflns_limit_k_max 19
_diffrn_reflns_limit_k_min -19
_diffrn_reflns_limit_l_max 20
_diffrn_reflns_limit_l_min -18
_diffrn_reflns_number 7031
_diffrn_reflns_point_group_measured_fraction_full 0.997
_diffrn_reflns_point_group_measured_fraction_max 0.979
_diffrn_reflns_theta_full 67.684
_diffrn_reflns_theta_max 71.134
_diffrn_reflns_theta_min 3.763
_diffrn_source 'micro-focus sealed X-ray tube'
_diffrn_source_type 'SuperNova (Cu) X-ray Source'
_exptl_absorpt_coefficient_mu 3.783
_exptl_absorpt_correction_T_max 1.00000
_exptl_absorpt_correction_T_min 0.54090
_exptl_absorpt_correction_type multi-scan
_exptl_absorpt_process_details
;
CrysAlisPro 1.171.42.81a (Rigaku Oxford Diffraction, 2023)
Empirical absorption correction using spherical harmonics,
implemented in SCALE3 ABSPACK scaling algorithm.
;
_exptl_crystal_colour 'clear light colourless'
_exptl_crystal_colour_lustre clear
_exptl_crystal_colour_modifier light
_exptl_crystal_colour_primary colourless
_exptl_crystal_density_diffrn 1.572
_exptl_crystal_description block
_exptl_crystal_F_000 832
_exptl_crystal_size_max 0.2
_exptl_crystal_size_mid 0.12
_exptl_crystal_size_min 0.1
_refine_diff_density_max 0.281
_refine_diff_density_min -0.400
_refine_diff_density_rms 0.066
_refine_ls_extinction_method none
_refine_ls_goodness_of_fit_ref 1.115
_refine_ls_hydrogen_treatment constr
_refine_ls_matrix_type full
_refine_ls_number_parameters 245
_refine_ls_number_reflns 3304
_refine_ls_number_restraints 0
_refine_ls_restrained_S_all 1.115
_refine_ls_R_factor_all 0.0771
_refine_ls_R_factor_gt 0.0686
_refine_ls_shift/su_max 0.000
_refine_ls_shift/su_mean 0.000
_refine_ls_structure_factor_coef Fsqd
_refine_ls_weighting_details 'w=1/[\s^2^(Fo^2^)+(0.1020P)^2^+1.5194P] where P=(Fo^2^+2Fc^2^)/3'
_refine_ls_weighting_scheme calc
_refine_ls_wR_factor_gt 0.2068
_refine_ls_wR_factor_ref 0.2138
_reflns_Friedel_coverage 0.000
_reflns_number_gt 2767
_reflns_number_total 3304
_reflns_threshold_expression 'I > 2\s(I)'
_cod_data_source_file d5cc06846k2.cif
_cod_data_source_block 3ma
_cod_database_code 7135419
_shelx_shelxl_version_number 2014/7
_chemical_oxdiff_formula CHONCl
_shelx_space_group_comment
;
The symmetry employed for this shelxl refinement is uniquely defined
by the following loop, which should always be used as a source of
symmetry information in preference to the above space-group names.
They are only intended as comments.
;
_shelx_estimated_absorpt_t_max 0.703
_shelx_estimated_absorpt_t_min 0.518
_diffrn_oxdiff_digest_frames
;
01030527c9d6d888035187627cd8de7d9b000297ff1
;
_reflns_odcompleteness_completeness 99.78
_reflns_odcompleteness_iscentric 1
_reflns_odcompleteness_theta 66.97
_olex2_refinement_description
;
1. Fixed Uiso
 At 1.2 times of:
  All C(H) groups, All N(H) groups
 At 1.5 times of:
  All O(H) groups
2.a Aromatic/amide H refined with riding coordinates:
 N1(H1), C3(H3), C9(H9), C10(H10), C11(H11), C12(H12), C15(H15), C18(H18),
 C19(H19)
2.b Idealised tetrahedral OH refined as rotating group:
 O2(H2)
;
_olex2_submission_special_instructions 'No special instructions were received'
_oxdiff_exptl_absorpt_empirical_details
;
Empirical correction (ABSPACK) includes:
- Absorption correction using spherical harmonics
- Frame scaling
;
_oxdiff_exptl_absorpt_empirical_full_max 1.913
_oxdiff_exptl_absorpt_empirical_full_min 0.503

loop_
_space_group_symop_operation_xyz
'x, y, z'
'-x+1/2, y+1/2, -z+1/2'
'-x, -y, -z'
'x-1/2, -y-1/2, z-1/2'

loop_
_atom_site_label
_atom_site_type_symbol
_atom_site_fract_x
_atom_site_fract_y
_atom_site_fract_z
_atom_site_U_iso_or_equiv
_atom_site_adp_type
_atom_site_occupancy
_atom_site_site_symmetry_order
_atom_site_calc_flag
_atom_site_refinement_flags_posn
_atom_site_refinement_flags_adp
_atom_site_refinement_flags_occupancy
_atom_site_disorder_assembly
_atom_site_disorder_group
Cl1 Cl 1.24671(19) 0.42349(8) 0.76984(9) 0.0892(5) Uani 1 1 d . . . . .
Cl2 Cl 1.2804(3) 0.50482(14) 0.93758(11) 0.1362(8) Uani 1 1 d . . . . .
F1 F 0.1969(5) 0.67672(19) 0.40777(15) 0.0840(8) Uani 1 1 d . . . . .
F2 F 0.1896(4) 0.78151(17) 0.48262(17) 0.0798(8) Uani 1 1 d . . . . .
F3 F -0.0917(4) 0.7463(2) 0.40521(16) 0.0864(9) Uani 1 1 d . . . . .
O1 O 0.6723(4) 0.51605(17) 0.58024(14) 0.0560(6) Uani 1 1 d . . . . .
O2 O -0.1098(4) 0.59942(17) 0.47757(15) 0.0584(7) Uani 1 1 d . . . . .
H2 H -0.1753 0.5747 0.5083 0.088 Uiso 1 1 calc GR . . . .
N1 N 0.3621(4) 0.58425(17) 0.55363(15) 0.0444(6) Uani 1 1 d . . . . .
H1 H 0.3529 0.5674 0.5057 0.053 Uiso 1 1 calc R . . . .
C1 C 0.5342(5) 0.5595(2) 0.60609(19) 0.0436(7) Uani 1 1 d . . . . .
C2 C 0.5423(5) 0.5875(2) 0.68737(18) 0.0430(7) Uani 1 1 d . . . . .
C3 C 0.3796(5) 0.6368(2) 0.70516(19) 0.0446(7) Uani 1 1 d . . . . .
H3 H 0.3814 0.6545 0.7569 0.054 Uiso 1 1 calc R . . . .
C4 C 0.2109(5) 0.66145(19) 0.64795(19) 0.0421(7) Uani 1 1 d . . . . .
C5 C 0.2062(5) 0.63366(19) 0.57303(19) 0.0423(7) Uani 1 1 d . . . . .
C6 C 0.0767(6) 0.7172(3) 0.4530(2) 0.0625(10) Uani 1 1 d . . . . .
C7 C 0.0111(5) 0.6632(2) 0.5180(2) 0.0487(8) Uani 1 1 d . . . . .
C8 C -0.1003(5) 0.7140(2) 0.5758(2) 0.0489(8) Uani 1 1 d . . . . .
C9 C -0.2903(6) 0.7571(2) 0.5607(3) 0.0611(9) Uani 1 1 d . . . . .
H9 H -0.3699 0.7573 0.5106 0.073 Uiso 1 1 calc R . . . .
C10 C -0.3590(7) 0.8000(3) 0.6226(3) 0.0689(11) Uani 1 1 d . . . . .
H10 H -0.4862 0.8297 0.6138 0.083 Uiso 1 1 calc R . . . .
C11 C -0.2411(7) 0.7994(3) 0.6968(3) 0.0659(11) Uani 1 1 d . . . . .
H11 H -0.2896 0.8289 0.7373 0.079 Uiso 1 1 calc R . . . .
C12 C -0.0508(6) 0.7552(2) 0.7122(2) 0.0562(9) Uani 1 1 d . . . . .
H12 H 0.0274 0.7544 0.7625 0.067 Uiso 1 1 calc R . . . .
C13 C 0.0195(5) 0.7126(2) 0.6507(2) 0.0465(7) Uani 1 1 d . . . . .
C14 C 0.7252(6) 0.5641(2) 0.7478(2) 0.0481(7) Uani 1 1 d . . . . .
C15 C 0.8852(6) 0.5107(2) 0.7337(2) 0.0530(8) Uani 1 1 d . . . . .
H15 H 0.8795 0.4865 0.6843 0.064 Uiso 1 1 calc R . . . .
C16 C 1.0543(6) 0.4925(2) 0.7919(3) 0.0602(9) Uani 1 1 d . . . . .
C17 C 1.0693(8) 0.5267(3) 0.8639(3) 0.0801(13) Uani 1 1 d . . . . .
C18 C 0.9146(10) 0.5801(4) 0.8795(3) 0.107(2) Uani 1 1 d . . . . .
H18 H 0.9246 0.6046 0.9289 0.128 Uiso 1 1 calc R . . . .
C19 C 0.7442(9) 0.5980(4) 0.8231(3) 0.0857(16) Uani 1 1 d . . . . .
H19 H 0.6388 0.6338 0.8355 0.103 Uiso 1 1 calc R . . . .

loop_
_atom_site_aniso_label
_atom_site_aniso_U_11
_atom_site_aniso_U_22
_atom_site_aniso_U_33
_atom_site_aniso_U_23
_atom_site_aniso_U_13
_atom_site_aniso_U_12
Cl1 0.0627(6) 0.0876(8) 0.1165(10) 0.0194(7) 0.0093(6) 0.0292(6)
Cl2 0.1049(12) 0.1749(19) 0.1087(12) -0.0010(12) -0.0541(10) 0.0376(12)
F1 0.0915(18) 0.103(2) 0.0637(14) 0.0210(14) 0.0334(13) 0.0161(16)
F2 0.0780(16) 0.0740(16) 0.0868(17) 0.0229(14) 0.0096(13) -0.0166(13)
F3 0.0760(16) 0.106(2) 0.0730(16) 0.0336(15) -0.0036(13) 0.0135(15)
O1 0.0497(13) 0.0678(16) 0.0503(13) -0.0113(12) 0.0066(10) 0.0134(12)
O2 0.0540(14) 0.0648(16) 0.0560(14) -0.0114(12) 0.0059(11) -0.0086(12)
N1 0.0457(14) 0.0499(15) 0.0387(12) -0.0046(11) 0.0097(11) 0.0020(12)
C1 0.0414(16) 0.0445(16) 0.0458(16) -0.0039(13) 0.0090(13) -0.0005(13)
C2 0.0465(16) 0.0403(16) 0.0427(15) -0.0004(13) 0.0085(13) -0.0016(13)
C3 0.0507(17) 0.0424(16) 0.0421(15) -0.0049(13) 0.0115(13) -0.0016(14)
C4 0.0439(15) 0.0376(15) 0.0458(16) -0.0031(12) 0.0104(13) -0.0035(13)
C5 0.0417(15) 0.0401(16) 0.0462(16) 0.0007(13) 0.0104(13) -0.0026(13)
C6 0.058(2) 0.073(3) 0.057(2) 0.0141(19) 0.0080(17) 0.004(2)
C7 0.0429(16) 0.0536(19) 0.0496(17) 0.0021(15) 0.0066(14) 0.0018(14)
C8 0.0432(16) 0.0451(17) 0.0591(19) -0.0006(15) 0.0092(14) -0.0010(14)
C9 0.0500(19) 0.057(2) 0.076(2) -0.0023(19) 0.0057(18) 0.0029(17)
C10 0.054(2) 0.055(2) 0.100(3) -0.006(2) 0.015(2) 0.0128(18)
C11 0.061(2) 0.054(2) 0.087(3) -0.016(2) 0.023(2) 0.0048(18)
C12 0.056(2) 0.0495(19) 0.065(2) -0.0131(16) 0.0149(17) -0.0015(16)
C13 0.0435(16) 0.0389(16) 0.0583(19) -0.0030(14) 0.0110(14) -0.0036(13)
C14 0.0509(18) 0.0460(17) 0.0466(16) 0.0023(14) 0.0043(14) 0.0002(14)
C15 0.0517(19) 0.0485(19) 0.058(2) 0.0051(15) 0.0068(16) 0.0014(15)
C16 0.0506(19) 0.054(2) 0.076(3) 0.0160(19) 0.0078(18) 0.0038(16)
C17 0.071(3) 0.088(3) 0.071(3) 0.006(2) -0.025(2) 0.009(2)
C18 0.108(4) 0.137(5) 0.065(3) -0.030(3) -0.025(3) 0.045(4)
C19 0.090(3) 0.104(4) 0.057(2) -0.020(2) -0.010(2) 0.042(3)

loop_
_atom_type_symbol
_atom_type_description
_atom_type_scat_dispersion_real
_atom_type_scat_dispersion_imag
_atom_type_scat_source
C C 0.0181 0.0091 'International Tables Vol C Tables 4.2.6.8 and 6.1.1.4'
H H 0.0000 0.0000 'International Tables Vol C Tables 4.2.6.8 and 6.1.1.4'
Cl Cl 0.3639 0.7018 'International Tables Vol C Tables 4.2.6.8 and 6.1.1.4'
F F 0.0727 0.0534 'International Tables Vol C Tables 4.2.6.8 and 6.1.1.4'
N N 0.0311 0.0180 'International Tables Vol C Tables 4.2.6.8 and 6.1.1.4'
O O 0.0492 0.0322 'International Tables Vol C Tables 4.2.6.8 and 6.1.1.4'

loop_
_geom_angle_atom_site_label_1
_geom_angle_atom_site_label_2
_geom_angle_atom_site_label_3
_geom_angle
_geom_angle_site_symmetry_1
_geom_angle_site_symmetry_3
_geom_angle_publ_flag
C7 O2 H2 109.5 . . ?
C1 N1 H1 118.2 . . ?
C5 N1 H1 118.2 . . ?
C5 N1 C1 123.5(3) . . ?
O1 C1 N1 117.5(3) . . ?
O1 C1 C2 125.6(3) . . ?
N1 C1 C2 116.8(3) . . ?
C1 C2 C14 120.2(3) . . ?
C3 C2 C1 118.0(3) . . ?
C3 C2 C14 121.8(3) . . ?
C2 C3 H3 119.0 . . ?
C2 C3 C4 122.1(3) . . ?
C4 C3 H3 119.0 . . ?
C3 C4 C13 133.2(3) . . ?
C5 C4 C3 118.6(3) . . ?
C5 C4 C13 108.1(3) . . ?
N1 C5 C4 120.9(3) . . ?
N1 C5 C7 126.2(3) . . ?
C4 C5 C7 112.9(3) . . ?
F1 C6 F3 106.8(3) . . ?
F1 C6 C7 112.1(3) . . ?
F2 C6 F1 107.1(3) . . ?
F2 C6 F3 106.9(4) . . ?
F2 C6 C7 111.3(3) . . ?
F3 C6 C7 112.3(3) . . ?
O2 C7 C5 113.9(3) . . ?
O2 C7 C6 104.5(3) . . ?
O2 C7 C8 116.7(3) . . ?
C5 C7 C6 110.9(3) . . ?
C5 C7 C8 100.1(3) . . ?
C6 C7 C8 110.9(3) . . ?
C9 C8 C7 128.1(3) . . ?
C9 C8 C13 121.6(3) . . ?
C13 C8 C7 110.3(3) . . ?
C8 C9 H9 121.0 . . ?
C8 C9 C10 117.9(4) . . ?
C10 C9 H9 121.0 . . ?
C9 C10 H10 119.5 . . ?
C11 C10 C9 120.9(4) . . ?
C11 C10 H10 119.5 . . ?
C10 C11 H11 119.5 . . ?
C10 C11 C12 121.1(4) . . ?
C12 C11 H11 119.5 . . ?
C11 C12 H12 120.8 . . ?
C13 C12 C11 118.4(4) . . ?
C13 C12 H12 120.8 . . ?
C8 C13 C4 108.6(3) . . ?
C12 C13 C4 131.3(3) . . ?
C12 C13 C8 120.1(3) . . ?
C15 C14 C2 123.8(3) . . ?
C15 C14 C19 116.3(4) . . ?
C19 C14 C2 120.0(3) . . ?
C14 C15 H15 119.4 . . ?
C14 C15 C16 121.2(4) . . ?
C16 C15 H15 119.4 . . ?
C15 C16 Cl1 118.3(3) . . ?
C17 C16 Cl1 120.5(3) . . ?
C17 C16 C15 121.2(4) . . ?
C16 C17 Cl2 121.9(4) . . ?
C16 C17 C18 119.0(4) . . ?
C18 C17 Cl2 119.0(4) . . ?
C17 C18 H18 119.6 . . ?
C17 C18 C19 120.7(5) . . ?
C19 C18 H18 119.6 . . ?
C14 C19 H19 119.2 . . ?
C18 C19 C14 121.6(4) . . ?
C18 C19 H19 119.2 . . ?

loop_
_geom_bond_atom_site_label_1
_geom_bond_atom_site_label_2
_geom_bond_distance
_geom_bond_site_symmetry_2
_geom_bond_publ_flag
Cl1 C16 1.734(4) . ?
Cl2 C17 1.736(4) . ?
F1 C6 1.332(5) . ?
F2 C6 1.327(5) . ?
F3 C6 1.333(5) . ?
O1 C1 1.250(4) . ?
O2 H2 0.8200 . ?
O2 C7 1.410(4) . ?
N1 H1 0.8600 . ?
N1 C1 1.368(4) . ?
N1 C5 1.348(4) . ?
C1 C2 1.459(4) . ?
C2 C3 1.371(5) . ?
C2 C14 1.486(5) . ?
C3 H3 0.9300 . ?
C3 C4 1.399(5) . ?
C4 C5 1.357(4) . ?
C4 C13 1.473(4) . ?
C5 C7 1.519(4) . ?
C6 C7 1.521(5) . ?
C7 C8 1.536(5) . ?
C8 C9 1.380(5) . ?
C8 C13 1.395(5) . ?
C9 H9 0.9300 . ?
C9 C10 1.389(6) . ?
C10 H10 0.9300 . ?
C10 C11 1.379(7) . ?
C11 H11 0.9300 . ?
C11 C12 1.392(6) . ?
C12 H12 0.9300 . ?
C12 C13 1.385(5) . ?
C14 C15 1.379(5) . ?
C14 C19 1.393(5) . ?
C15 H15 0.9300 . ?
C15 C16 1.384(6) . ?
C16 C17 1.344(7) . ?
C17 C18 1.362(8) . ?
C18 H18 0.9300 . ?
C18 C19 1.370(7) . ?
C19 H19 0.9300 . ?

loop_
_geom_torsion_atom_site_label_1
_geom_torsion_atom_site_label_2
_geom_torsion_atom_site_label_3
_geom_torsion_atom_site_label_4
_geom_torsion
_geom_torsion_site_symmetry_1
_geom_torsion_site_symmetry_2
_geom_torsion_site_symmetry_3
_geom_torsion_site_symmetry_4
_geom_torsion_publ_flag
Cl1 C16 C17 Cl2 0.6(6) . . . . ?
Cl1 C16 C17 C18 -179.4(5) . . . . ?
Cl2 C17 C18 C19 -179.2(6) . . . . ?
F1 C6 C7 O2 -61.3(4) . . . . ?
F1 C6 C7 C5 61.9(4) . . . . ?
F1 C6 C7 C8 172.2(3) . . . . ?
F2 C6 C7 O2 178.8(3) . . . . ?
F2 C6 C7 C5 -58.0(4) . . . . ?
F2 C6 C7 C8 52.3(4) . . . . ?
F3 C6 C7 O2 58.9(4) . . . . ?
F3 C6 C7 C5 -177.9(3) . . . . ?
F3 C6 C7 C8 -67.6(4) . . . . ?
O1 C1 C2 C3 178.2(3) . . . . ?
O1 C1 C2 C14 -0.6(5) . . . . ?
O2 C7 C8 C9 -56.4(5) . . . . ?
O2 C7 C8 C13 124.0(3) . . . . ?
N1 C1 C2 C3 -0.6(4) . . . . ?
N1 C1 C2 C14 -179.3(3) . . . . ?
N1 C5 C7 O2 53.6(4) . . . . ?
N1 C5 C7 C6 -64.1(4) . . . . ?
N1 C5 C7 C8 178.8(3) . . . . ?
C1 N1 C5 C4 -0.7(5) . . . . ?
C1 N1 C5 C7 -179.8(3) . . . . ?
C1 C2 C3 C4 -1.0(5) . . . . ?
C1 C2 C14 C15 -5.4(5) . . . . ?
C1 C2 C14 C19 173.1(4) . . . . ?
C2 C3 C4 C5 1.8(5) . . . . ?
C2 C3 C4 C13 179.7(3) . . . . ?
C2 C14 C15 C16 178.6(3) . . . . ?
C2 C14 C19 C18 -177.7(6) . . . . ?
C3 C2 C14 C15 175.9(3) . . . . ?
C3 C2 C14 C19 -5.6(6) . . . . ?
C3 C4 C5 N1 -0.9(5) . . . . ?
C3 C4 C5 C7 178.3(3) . . . . ?
C3 C4 C13 C8 -177.6(3) . . . . ?
C3 C4 C13 C12 2.3(6) . . . . ?
C4 C5 C7 O2 -125.5(3) . . . . ?
C4 C5 C7 C6 116.8(3) . . . . ?
C4 C5 C7 C8 -0.3(4) . . . . ?
C5 N1 C1 O1 -177.4(3) . . . . ?
C5 N1 C1 C2 1.5(5) . . . . ?
C5 C4 C13 C8 0.5(4) . . . . ?
C5 C4 C13 C12 -179.7(4) . . . . ?
C5 C7 C8 C9 -179.7(4) . . . . ?
C5 C7 C8 C13 0.6(4) . . . . ?
C6 C7 C8 C9 63.1(5) . . . . ?
C6 C7 C8 C13 -116.6(3) . . . . ?
C7 C8 C9 C10 -179.1(4) . . . . ?
C7 C8 C13 C4 -0.7(4) . . . . ?
C7 C8 C13 C12 179.5(3) . . . . ?
C8 C9 C10 C11 -0.2(6) . . . . ?
C9 C8 C13 C4 179.6(3) . . . . ?
C9 C8 C13 C12 -0.2(5) . . . . ?
C9 C10 C11 C12 -0.4(7) . . . . ?
C10 C11 C12 C13 0.8(6) . . . . ?
C11 C12 C13 C4 179.8(4) . . . . ?
C11 C12 C13 C8 -0.5(5) . . . . ?
C13 C4 C5 N1 -179.3(3) . . . . ?
C13 C4 C5 C7 -0.1(4) . . . . ?
C13 C8 C9 C10 0.6(6) . . . . ?
C14 C2 C3 C4 177.7(3) . . . . ?
C14 C15 C16 Cl1 179.0(3) . . . . ?
C14 C15 C16 C17 -0.6(6) . . . . ?
C15 C14 C19 C18 0.9(8) . . . . ?
C15 C16 C17 Cl2 -179.8(3) . . . . ?
C15 C16 C17 C18 0.1(8) . . . . ?
C16 C17 C18 C19 0.8(11) . . . . ?
C17 C18 C19 C14 -1.4(11) . . . . ?
C19 C14 C15 C16 0.0(6) . . . . ?
